data_2010100
loop_
_publ_author_name
'Geselle, M.'
'Fuess, H.'

_publ_section_title
;
 Bis(tetraethylammonium) tetrabromocadmate
;
_journal_issue 10
_journal_name_full 'Acta Crystallographica Section C'
_journal_page_first 1582
_journal_page_last 1585
_journal_paper_doi 10.1107/S0108270194005366
_journal_volume 50
_journal_year 1994
_chemical_formula_moiety '(C8 H20 N 1)2 2+, Cd Br4 2-'
_chemical_formula_structural '(C8 H20 N 1)2 2+, Cd Br4 2-'
_chemical_formula_sum 'C16 H40 Br4 Cd N2'
_chemical_formula_weight 692.53
_chemical_name_common
;
bis(tetraethylammonium) tetrabromocadmate
;
_chemical_name_systematic
;
bis(tetraethylammonium) tetrabromocadmate
;
_space_group_IT_number 113
_symmetry_cell_setting tetragonal
_symmetry_space_group_name_Hall 'P -4 2ab'
_symmetry_space_group_name_H-M 'P -4 21 m'
_audit_creation_method from_xtal_archive_file_using_CIFIO
_cell_angle_alpha 90.00000
_cell_angle_beta 90.00000
_cell_angle_gamma 90.00000
_cell_formula_units_Z 4
_cell_length_a 13.4530(9)
_cell_length_b 13.4530(9)
_cell_length_c 14.3945(8)
_cell_measurement_reflns_used 25
_cell_measurement_temperature 298
_cell_measurement_theta_max 10.822
_cell_measurement_theta_min 2.557
_cell_volume 2605.2(3)
_computing_cell_refinement
;
Enraf-Nonius CAD4 software
;
_computing_data_collection
;
Enraf-Nonius CAD4 software
;
_computing_data_reduction 'Xtal3.2 (Hall, Flack & Stewart, 1992)'
_computing_molecular_graphics Xtal3.2
_computing_publication_material Xtal3.2_BONDLA_CIFIO
_computing_structure_refinement Xtal3.2_CRYLSQ
_computing_structure_solution Xtal3.2
_diffrn_ambient_temperature 298
_diffrn_measurement_device
;
Enraf-Nonius CAD4 four-circle diffractometer
;
_diffrn_measurement_method \q/2\q
_diffrn_radiation_monochromator graphite
_diffrn_radiation_source Xray-tube
_diffrn_radiation_type Mo_K\a
_diffrn_radiation_wavelength 0.71069
_diffrn_reflns_av_R_equivalents .048
_diffrn_reflns_av_sigmaI/netI .056
_diffrn_reflns_limit_h_max 14
_diffrn_reflns_limit_h_min -11
_diffrn_reflns_limit_k_max 14
_diffrn_reflns_limit_k_min -14
_diffrn_reflns_limit_l_max 15
_diffrn_reflns_limit_l_min -11
_diffrn_reflns_number 4842
_diffrn_reflns_theta_max 22.96
_diffrn_reflns_theta_min 1.41
_diffrn_standards_decay_% 0
_diffrn_standards_interval_time 120
_diffrn_standards_number 3
_exptl_absorpt_coefficient_mu 6.92
_exptl_absorpt_correction_T_max 0.99
_exptl_absorpt_correction_T_min 0.49
_exptl_absorpt_correction_type empirical
_exptl_crystal_colour colourless
_exptl_crystal_density_diffrn 1.766
_exptl_crystal_description platelet
_exptl_crystal_F_000 1512
_exptl_crystal_size_max 0.25
_exptl_crystal_size_mid 0.225
_exptl_crystal_size_min 0.075
_refine_diff_density_max 1.37
_refine_diff_density_min -1.21
_refine_ls_abs_structure_details none
_refine_ls_abs_structure_Flack 0
_refine_ls_extinction_method none
_refine_ls_goodness_of_fit_all 1.826
_refine_ls_goodness_of_fit_obs 1.847
_refine_ls_hydrogen_treatment noref
_refine_ls_matrix_type full
_refine_ls_number_constraints 0
_refine_ls_number_parameters 82
_refine_ls_number_reflns 740
_refine_ls_number_restraints 12
_refine_ls_R_factor_all .139
_refine_ls_R_factor_obs .058
_refine_ls_shift/esd_max .104
_refine_ls_shift/esd_mean .015
_refine_ls_structure_factor_coef F
_refine_ls_weighting_scheme w=?
_refine_ls_wR_factor_all .097
_refine_ls_wR_factor_obs .079
_reflns_number_observed 1401
_reflns_number_total 1106
_reflns_observed_criterion refl_observed_if_F_>_2.00_sigma(F)
_cod_data_source_file du1087.cif
_cod_data_source_block TETBrCd
_cod_original_cell_volume 2605.2(4)
_cod_original_sg_symbol_Hall P_-4_2ab
_cod_original_formula_sum 'C16 H40 Br4 Cd1 N2'
_cod_database_code 2010100

loop_
_symmetry_equiv_pos_as_xyz
+x,+y,+z
1/2+x,1/2-y,-z
-x,-y,+z
1/2-x,1/2+y,-z
1/2-y,1/2-x,+z
-y,+x,-z
+y,-x,-z
1/2+y,1/2+x,+z

loop_
_atom_site_aniso_label
_atom_site_aniso_U_11
_atom_site_aniso_U_22
_atom_site_aniso_U_33
_atom_site_aniso_U_12
_atom_site_aniso_U_13
_atom_site_aniso_U_23
Cd .0636(9) .0636(9) .0580(10) -.0030(10) .0018(9) -.0018(9)
Br1 .066(2) .143(2) .093(2) -.0240(10) .014(2) -.039(2)
Br2 .092(2) .092(2) .097(3) .013(2) -.014(2) .014(2)
Br3 .100(2) .100(2) .058(2) -.014(3) -.0030(10) .0030(10)
N1 .060(10) .060(10) .05(2) .00000 .00000 .00000
N2 .08(2) .08(2) .10(3) .00(2) .00000 .00000
N3 .072(9) .072(9) .030(10) .020(10) .006(8) .006(8)

loop_
_atom_site_label
_atom_site_fract_x
_atom_site_fract_y
_atom_site_fract_z
_atom_site_U_iso_or_equiv
_atom_site_thermal_displace_type
_atom_site_calc_flag
_atom_site_calc_attached_atom
Cd .74740(10) .75260(10) .72730(10) .0620(10) Uani ? ?
Br1 .5700(2) .7048(2) .7793(2) .101(2) Uani ? ?
Br2 .8700(2) .6300(2) .8032(3) .094(2) Uani ? ?
Br3 .7554(2) .7445(2) .5479(2) .086(2) Uani ? ?
N1 .50000 .50000 .50000 .050(10) Uani ? ?
C1 .545(2) .4170(10) .558(2) .094(8) Uiso ? ?
C2 .621(2) .452(2) .628(2) .100(8) Uiso ? ?
N2 1.00000 .50000 .486(3) .09(2) Uani ? ?
C3 .910(3) .501(4) .421(4) .17(3) Uiso ? ?
C4 .907(3) .593(3) .360(4) .15(2) Uiso ? ?
C5 .911(3) .493(3) .551(2) .090(10) Uiso ? ?
C6 .906(2) .406(2) .618(2) .110(10) Uiso ? ?
N3 .7910(10) .2910(10) .9210(10) .060(10) Uani ? ?
C7 .8330(10) .3330(10) 1.011(2) .110(10) Uiso ? ?
C8 .912(2) .412(2) .997(3) .15(2) Uiso ? ?
C9 .712(2) .212(2) .945(3) .13(2) Uiso ? ?
C10 .659(3) .159(3) .867(3) .16(2) Uiso ? ?
C11 .751(2) .372(2) .8580(10) .105(8) Uiso ? ?
C12 .669(2) .427(2) .911(2) .130(10) Uiso ? ?
H11 .49240 .38497 .59197 .20000 Uiso calc ?
H12 .57724 .37138 .52010 .20000 Uiso calc ?
H21 .67169 .48730 .59834 .20000 Uiso calc ?
H22 .58685 .50090 .67021 .20000 Uiso calc ?
H23 .64714 .40350 .66767 .20000 Uiso calc ?
H71 .77857 .36011 1.04765 .20000 Uiso calc ?
H81 .96288 .38137 .95981 .20000 Uiso calc ?
H83 .93417 .43419 1.05190 .20000 Uiso calc ?
H91 .74855 .16702 .98743 .20000 Uiso calc ?
H101 .62957 .21111 .83535 .20000 Uiso calc ?
H103 .61463 .11463 .89087 .20000 Uiso calc ?
H111 .79942 .41750 .83969 .20000 Uiso calc ?
H112 .72027 .34262 .80440 .20000 Uiso calc ?
H121 .61824 .38265 .93015 .20000 Uiso calc ?
H122 .69739 .45752 .96543 .20000 Uiso calc ?
H123 .64163 .47764 .87280 .20000 Uiso calc ?

loop_
_atom_type_symbol
_atom_type_scat_dispersion_real
_atom_type_scat_dispersion_imag
_atom_type_scat_source
Cd -1.005 1.202 IntTabIV_Tables_2.2B_and_2.3.1
Br -.374 2.456 IntTabIV_Tables_2.2B_and_2.3.1
N .004 .003 IntTabIV_Tables_2.2B_and_2.3.1
C .002 .002 IntTabIV_Tables_2.2B_and_2.3.1
H 0 0 IntTabIV_Tables_2.2B_and_2.3.1

loop_
_geom_angle_atom_site_label_1
_geom_angle_atom_site_label_2
_geom_angle_atom_site_label_3
_geom_angle_site_symmetry_1
_geom_angle_site_symmetry_3
_geom_angle
_geom_angle_publ_flag
C1 N1 C1 . 3_665 113.0(10) yes
C1 N1 C1 . 6_656 108.0(10) yes
C1 N1 C1 . 7_566 108.0(10) yes
C1 N1 C1 3_665 6_656 108.0(10) yes
C1 N1 C1 3_665 7_566 108.0(10) yes
C1 N1 C1 6_656 7_566 113.0(10) yes
N1 C1 C2 . . 114(2) yes
N1 C1 H11 . . 108(2) ?
N1 C1 H12 . . 110(2) ?
C2 C1 H11 . . 108(2) ?
C2 C1 H12 . . 107(2) ?
H11 C1 H12 . . 110(2) ?
C1 C2 H21 . . 110(2) ?
C1 C2 H22 . . 107(2) ?
C1 C2 H23 . . 116(2) ?
H21 C2 H22 . . 107(3) ?
H21 C2 H23 . . 112(2) ?
H22 C2 H23 . . 105(2) ?
Br1 Cd Br2 . . 108.00(10) yes
Br1 Cd Br3 . . 108.50(10) yes
Br1 Cd Br1 . 5_665 112.10(10) yes
Br2 Cd Br3 . . 111.70(10) yes
Br2 Cd Br1 . 5_665 108.00(10) yes
Br3 Cd Br1 . 5_665 108.50(10) yes
C3 N2 C5 . . 75(2) ?
C3 N2 C3 . 3_765 105(4) yes
C3 N2 C5 . 3_765 176(2) ?
C3 N2 C3 . 5_665 67(3) ?
C3 N2 C5 . 5_665 114(2) yes
C3 N2 C3 . 8_545 69(3) ?
C3 N2 C5 . 8_545 110(2) yes
C5 N2 C3 . 3_765 176(2) ?
C5 N2 C5 . 3_765 105(3) yes
C5 N2 C3 . 5_665 114(2) yes
C5 N2 C5 . 5_665 74(2) ?
C5 N2 C3 . 8_545 110(2) yes
C5 N2 C5 . 8_545 62(2) ?
C3 N2 C5 3_765 3_765 75(2) ?
C3 N2 C3 3_765 5_665 69(3) ?
C3 N2 C5 3_765 5_665 110(2) ?
C3 N2 C3 3_765 8_545 67(3) ?
C3 N2 C5 3_765 8_545 114(2) ?
C5 N2 C3 3_765 5_665 110(2) ?
C5 N2 C5 3_765 5_665 62(2) ?
C5 N2 C3 3_765 8_545 114(2) ?
C5 N2 C5 3_765 8_545 74(2) ?
C3 N2 C5 5_665 5_665 75(2) ?
C3 N2 C3 5_665 8_545 105(4) ?
C3 N2 C5 5_665 8_545 176(2) ?
C5 N2 C3 5_665 8_545 176(2) ?
C5 N2 C5 5_665 8_545 105(3) ?
C3 N2 C5 8_545 8_545 75(2) ?
N2 C3 C4 . . 112(3) yes
N2 C3 C3 . 5_665 56(2) ?
N2 C3 C3 . 8_545 55(2) ?
C4 C3 C3 . 5_665 56(3) ?
C4 C3 C3 . 8_545 126(4) ?
C3 C3 C3 5_665 8_545 90(3) ?
C3 C4 C3 . 5_665 68(3) ?
N2 C5 C6 . . 118(3) yes
N2 C5 C5 . 8_545 59(2) ?
C6 C5 C5 . 8_545 59(2) ?
C5 C6 C5 . 8_545 63(2) ?
C7 N3 C9 . . 109(2) yes
C7 N3 C11 . . 111.0(10) yes
C7 N3 C11 . 8_545 111.0(10) yes
C9 N3 C11 . . 113(2) yes
C9 N3 C11 . 8_545 113(2) yes
C11 N3 C11 . 8_545 99.0(10) yes
N3 C7 C8 . . 115(2) yes
N3 C7 H71 . . 108.0(10) ?
N3 C7 H71 . 8_545 108.0(10) ?
C8 C7 H71 . . 110(2) ?
C8 C7 H71 . 8_545 110(2) ?
H71 C7 H71 . 8_545 105(2) ?
C7 C8 H81 . . 106(3) ?
C7 C8 H83 . . 111(4) ?
C7 C8 H81 . 8_545 106(3) ?
H81 C8 H83 . . 113(3) ?
H81 C8 H81 . 8_545 107(4) ?
H83 C8 H81 . 8_545 113(3) ?
N3 C9 C10 . . 119(3) yes
N3 C9 H91 . . 103(2) ?
N3 C9 H91 . 8_545 103(2) ?
C10 C9 H91 . . 113(3) ?
C10 C9 H91 . 8_545 114(3) ?
H91 C9 H91 . 8_545 103(4) ?
C9 C10 H101 . . 102(3) ?
C9 C10 H103 . . 110(4) ?
C9 C10 H101 . 8_545 102(3) ?
H101 C10 H103 . . 114(4) ?
H101 C10 H101 . 8_545 114(5) ?
H103 C10 H101 . 8_545 114(4) ?
N3 C11 C12 . . 108(2) yes
N3 C11 H111 . . 113(2) ?
N3 C11 H112 . . 109(2) ?
C12 C11 H111 . . 109(2) ?
C12 C11 H112 . . 107(2) ?
H111 C11 H112 . . 110(2) ?
C11 C12 H121 . . 111(3) ?
C11 C12 H122 . . 109(2) ?
C11 C12 H123 . . 110(3) ?
H121 C12 H122 . . 108(3) ?
H121 C12 H123 . . 110(3) ?
H122 C12 H123 . . 108(3) ?

loop_
_geom_bond_atom_site_label_1
_geom_bond_atom_site_label_2
_geom_bond_site_symmetry_1
_geom_bond_site_symmetry_2
_geom_bond_distance
_geom_bond_publ_flag
N1 C1 . . 1.53(2) yes
N1 C1 . 3_665 1.53(2) ?
N1 C1 . 6_656 1.53(2) ?
N1 C1 . 7_566 1.53(2) ?
C1 C2 . . 1.51(3) yes
C1 H11 . . .96(2) ?
C1 H12 . . .93(2) ?
C2 H21 . . .93(3) ?
C2 H22 . . 1.00(3) ?
C2 H23 . . .94(3) ?
Cd Br1 . . 2.582(3) yes
Cd Br2 . . 2.576(3) yes
Cd Br3 . . 2.587(4) yes
Cd Br1 . 5_665 2.582(3) ?
N2 C3 . . 1.53(5) yes
N2 C5 . . 1.53(4) yes
N2 C3 . 3_765 1.53(5) ?
N2 C5 . 3_765 1.53(4) ?
N2 C3 . 5_665 1.53(5) ?
N2 C5 . 5_665 1.53(4) ?
N2 C3 . 8_545 1.53(5) ?
N2 C5 . 8_545 1.53(4) ?
C3 C4 . . 1.52(6) yes
C3 C3 . 5_665 1.69(7) ?
C3 C3 . 8_545 1.73(7) ?
C5 C6 . . 1.52(5) yes
C5 C5 . 8_545 1.58(5) ?
N3 C7 . . 1.53(3) yes
N3 C9 . . 1.53(3) yes
N3 C11 . . 1.52(3) yes
N3 C11 . 8_545 1.52(3) ?
C7 C8 . . 1.51(4) yes
C7 H71 . . .98(2) ?
C7 H71 . 8_545 .98(2) ?
C8 H81 . . .96(4) ?
C8 H83 . . .90(4) ?
C8 H81 . 8_545 .96(4) ?
C9 C10 . . 1.52(5) yes
C9 H91 . . .99(3) ?
C9 H91 . 8_545 .99(3) ?
C10 H101 . . .92(4) ?
C10 H103 . . .91(4) ?
C10 H101 . 8_545 .92(4) ?
C11 C12 . . 1.52(4) yes
C11 H111 . . .94(2) ?
C11 H112 . . .96(2) ?
C12 H121 . . .95(3) ?
C12 H122 . . .97(3) ?
C12 H123 . . .95(3) ?
